data_2220986
loop_
_publ_author_name
'Est\'evez-Hern\'andez, O.'
'Corr\^ea, Rodrigo S.'
'Ellena, J.'
'Duque, J.'

_publ_section_title
;
 Redetermination of 1-benzyl-3-furoyl-1-phenylthiourea
;
_journal_coeditor_code BQ2112
_journal_issue 3
_journal_name_full 'Acta Crystallographica Section E'
_journal_page_first o648
_journal_paper_doi 10.1107/S1600536808044085
_journal_volume 65
_journal_year 2009
_chemical_formula_iupac 'C19 H16 N2 O2 S'
_chemical_formula_moiety 'C19 H16 N2 O2 S'
_chemical_formula_sum 'C19 H16 N2 O2 S'
_chemical_formula_weight 336.41
_chemical_name_systematic
;
1-benzyl-3-furoyl-1-phenylthiourea
;
_space_group_IT_number 61
_symmetry_cell_setting orthorhombic
_symmetry_space_group_name_Hall '-P 2ac 2ab'
_symmetry_space_group_name_H-M 'P b c a'
_audit_creation_method 'WinGX routine CIF_UPDATE'
_cell_angle_alpha 90
_cell_angle_beta 90
_cell_angle_gamma 90
_cell_formula_units_Z 8
_cell_length_a 12.7737(3)
_cell_length_b 8.8047(2)
_cell_length_c 31.2345(7)
_cell_measurement_reflns_used 19732
_cell_measurement_temperature 294(2)
_cell_measurement_theta_max 26.373
_cell_measurement_theta_min 2.91
_cell_volume 3512.90(14)
_computing_cell_refinement 'SCALEPACK (Otwinowski & Minor, 1997)'
_computing_data_collection 'COLLECT (Nonius, 2000)'
_computing_data_reduction 'DENZO and SCALEPACK (Otwinowski & Minor, 1997)'
_computing_molecular_graphics 'ORTEP-3 for Windows (Farrugia, 1997) and Mercury (Bruno <i>et al.</i>,  2002)'
_computing_publication_material 'WinGX (Farrugia, 1999)'
_computing_structure_refinement 'SHELXL97 (Sheldrick, 2008)'
_computing_structure_solution 'SHELXS97 (Sheldrick, 2008)'
_diffrn_measured_fraction_theta_full 0.985
_diffrn_measured_fraction_theta_max 0.985
_diffrn_measurement_device '95mm CCD camera on \k-goniostat'
_diffrn_measurement_device_type 'Nonius KappaCCD'
_diffrn_measurement_method 'CCD rotation images, thick slices'
_diffrn_radiation_type MoK\a
_diffrn_radiation_wavelength 0.71073
_diffrn_reflns_av_R_equivalents 0.058
_diffrn_reflns_limit_h_max 15
_diffrn_reflns_limit_h_min -15
_diffrn_reflns_limit_k_max 8
_diffrn_reflns_limit_k_min -11
_diffrn_reflns_limit_l_max 39
_diffrn_reflns_limit_l_min -38
_diffrn_reflns_number 19732
_diffrn_reflns_theta_full 26.37
_diffrn_reflns_theta_max 26.37
_diffrn_reflns_theta_min 3.1
_exptl_absorpt_coefficient_mu 0.197
_exptl_absorpt_correction_T_max 0.971
_exptl_absorpt_correction_T_min 0.92
_exptl_absorpt_correction_type gaussian
_exptl_absorpt_process_details '(Coppens <i>et al.</i>,  1965)'
_exptl_crystal_colour Yellow
_exptl_crystal_density_diffrn 1.272
_exptl_crystal_density_method 'not measured'
_exptl_crystal_description Prism
_exptl_crystal_F_000 1408
_exptl_crystal_size_max 0.541
_exptl_crystal_size_mid 0.221
_exptl_crystal_size_min 0.190
_refine_diff_density_max 0.118
_refine_diff_density_min -0.126
_refine_ls_extinction_method none
_refine_ls_goodness_of_fit_ref 1.03
_refine_ls_hydrogen_treatment mixed
_refine_ls_matrix_type full
_refine_ls_number_parameters 281
_refine_ls_number_reflns 3536
_refine_ls_number_restraints 0
_refine_ls_restrained_S_all 1.03
_refine_ls_R_factor_gt 0.041
_refine_ls_shift/su_max 0
_refine_ls_structure_factor_coef Fsqd
_refine_ls_weighting_details 'calc w=1/[\s^2^(Fo^2^)+(0.0583P)^2^+0.343P] where P=(Fo^2^+2Fc^2^)/3'
_refine_ls_weighting_scheme calc
_refine_ls_wR_factor_ref 0.1137
_reflns_number_gt 2565
_reflns_number_total 3536
_reflns_threshold_expression I>2\s(I)
_cod_data_source_file bq2112.cif
_cod_data_source_block I
_cod_database_code 2220986
_cod_database_fobs_code 2220986

loop_
_symmetry_equiv_pos_as_xyz
'x, y, z'
'-x+1/2, -y, z+1/2'
'x+1/2, -y+1/2, -z'
'-x, y+1/2, -z+1/2'
'-x, -y, -z'
'x-1/2, y, -z-1/2'
'-x-1/2, y-1/2, z'
'x, -y-1/2, z-1/2'

loop_
_atom_site_type_symbol
_atom_site_label
_atom_site_fract_x
_atom_site_fract_y
_atom_site_fract_z
_atom_site_U_iso_or_equiv
_atom_site_adp_type
_atom_site_calc_flag
_atom_site_refinement_flags
_atom_site_occupancy
_atom_site_disorder_assembly
_atom_site_disorder_group
C C1 0.26117(12) 0.19869(17) 0.05040(4) 0.0577(4) Uani d . 1 . .
C C2 0.26889(12) 0.37199(18) 0.11358(4) 0.0577(4) Uani d . 1 . .
C C3 0.32563(12) 0.1570(2) 0.01356(5) 0.0619(4) Uani d . 1 . .
C C4 0.31207(19) 0.0530(3) -0.01689(6) 0.0842(6) Uani d . 1 . .
C C5 0.39938(19) 0.0609(3) -0.04428(7) 0.0952(7) Uani d . 1 . .
C C6 0.46044(18) 0.1672(3) -0.02896(6) 0.0861(6) Uani d . 1 . .
C C7 0.45449(12) 0.39652(19) 0.13227(5) 0.0599(4) Uani d . 1 . .
C C8 0.51367(15) 0.5088(2) 0.11332(6) 0.0723(5) Uani d . 1 . .
C C9 0.61918(16) 0.4856(3) 0.10720(7) 0.0865(6) Uani d . 1 . .
C C10 0.66461(18) 0.3518(3) 0.11944(7) 0.0909(6) Uani d . 1 . .
C C11 0.60580(16) 0.2400(3) 0.13808(7) 0.0866(6) Uani d . 1 . .
C C12 0.50023(15) 0.2623(2) 0.14502(6) 0.0747(5) Uani d . 1 . .
C C13 0.32176(18) 0.5218(2) 0.17699(6) 0.0706(4) Uani d . 1 . .
C C14 0.34629(12) 0.44677(18) 0.21911(5) 0.0615(4) Uani d . 1 . .
C C15 0.28076(19) 0.3390(3) 0.23609(6) 0.0877(6) Uani d . 1 . .
C C16 0.3022(3) 0.2697(3) 0.27438(8) 0.1152(9) Uani d . 1 . .
C C17 0.3882(3) 0.3076(3) 0.29671(8) 0.1110(9) Uani d . 1 . .
C C18 0.4556(2) 0.4131(4) 0.28073(8) 0.1023(8) Uani d . 1 . .
C C19 0.43495(17) 0.4839(3) 0.24164(6) 0.0822(5) Uani d . 1 . .
N N1 0.30881(11) 0.30009(16) 0.07753(4) 0.0607(4) Uani d . 1 . .
N N2 0.34480(10) 0.42232(15) 0.14007(4) 0.0613(3) Uani d . 1 . .
O O1 0.17529(9) 0.14370(14) 0.05539(4) 0.0732(3) Uani d . 1 . .
O O2 0.41816(9) 0.23024(15) 0.00713(4) 0.0762(3) Uani d . 1 . .
S S1 0.14167(3) 0.39752(6) 0.121403(14) 0.07098(18) Uani d . 1 . .
H H1 0.3720(15) 0.319(2) 0.0721(6) 0.078(6) Uiso d . 1 . .
H H4 0.2628(18) 0.001(3) -0.0187(6) 0.092(7) Uiso d . 1 . .
H H5 0.4127(17) 0.003(3) -0.0693(7) 0.109(7) Uiso d . 1 . .
H H6 0.5238(18) 0.211(3) -0.0356(7) 0.107(7) Uiso d . 1 . .
H H8 0.4814(14) 0.597(2) 0.1052(5) 0.075(5) Uiso d . 1 . .
H H9 0.660(2) 0.558(3) 0.0925(8) 0.120(8) Uiso d . 1 . .
H H10 0.734(2) 0.335(3) 0.1144(8) 0.133(9) Uiso d . 1 . .
H H11 0.6356(17) 0.143(3) 0.1469(7) 0.108(7) Uiso d . 1 . .
H H12 0.4597(16) 0.188(2) 0.1588(6) 0.088(6) Uiso d . 1 . .
H H13A 0.3612(15) 0.614(2) 0.1742(6) 0.081(6) Uiso d . 1 . .
H H13B 0.2478(17) 0.544(2) 0.1764(5) 0.082(5) Uiso d . 1 . .
H H15 0.2202(18) 0.315(3) 0.2208(7) 0.112(8) Uiso d . 1 . .
H H16 0.255(3) 0.181(4) 0.2858(10) 0.180(12) Uiso d . 1 . .
H H17 0.404(2) 0.260(3) 0.3255(9) 0.131(8) Uiso d . 1 . .
H H18 0.510(2) 0.441(3) 0.2933(8) 0.130(10) Uiso d . 1 . .
H H19 0.4794(17) 0.555(3) 0.2293(7) 0.103(7) Uiso d . 1 . .

loop_
_atom_site_aniso_label
_atom_site_aniso_U_11
_atom_site_aniso_U_22
_atom_site_aniso_U_33
_atom_site_aniso_U_12
_atom_site_aniso_U_13
_atom_site_aniso_U_23
C1 0.0526(8) 0.0640(9) 0.0563(8) 0.0003(7) -0.0034(6) 0.0060(7)
C2 0.0570(9) 0.0602(9) 0.0560(8) 0.0011(7) 0.0010(6) 0.0069(7)
C3 0.0551(8) 0.0738(10) 0.0569(8) -0.0019(8) -0.0019(7) 0.0037(8)
C4 0.0826(14) 0.0989(16) 0.0711(11) -0.0108(13) -0.0020(10) -0.0153(10)
C5 0.1014(16) 0.1183(18) 0.0659(11) 0.0129(14) 0.0064(11) -0.0178(12)
C6 0.0735(12) 0.1153(17) 0.0695(11) 0.0085(12) 0.0163(10) 0.0017(11)
C7 0.0562(9) 0.0675(10) 0.0559(8) 0.0011(8) -0.0065(7) -0.0052(7)
C8 0.0659(11) 0.0739(12) 0.0772(11) 0.0012(9) -0.0067(8) 0.0021(9)
C9 0.0644(12) 0.0936(15) 0.1013(14) -0.0087(11) 0.0005(10) 0.0047(12)
C10 0.0557(11) 0.1095(18) 0.1075(15) 0.0044(12) -0.0053(10) -0.0069(13)
C11 0.0733(13) 0.0878(15) 0.0988(14) 0.0177(11) -0.0119(11) -0.0013(12)
C12 0.0697(11) 0.0729(12) 0.0814(11) 0.0032(10) -0.0052(9) 0.0025(9)
C13 0.0747(12) 0.0698(12) 0.0674(10) 0.0067(10) -0.0003(9) -0.0074(8)
C14 0.0624(9) 0.0622(9) 0.0600(8) 0.0016(8) 0.0025(7) -0.0115(7)
C15 0.0932(14) 0.1008(15) 0.0691(11) -0.0237(12) 0.0073(10) -0.0063(10)
C16 0.157(3) 0.115(2) 0.0739(13) -0.0213(18) 0.0218(16) 0.0066(13)
C17 0.161(3) 0.1054(19) 0.0661(13) 0.0328(19) 0.0046(15) 0.0021(13)
C18 0.0984(17) 0.126(2) 0.0826(14) 0.0257(15) -0.0288(13) -0.0254(14)
C19 0.0754(12) 0.0875(13) 0.0838(12) -0.0046(11) -0.0083(10) -0.0092(11)
N1 0.0489(7) 0.0748(9) 0.0584(7) -0.0047(6) 0.0032(6) -0.0032(6)
N2 0.0592(8) 0.0697(8) 0.0552(7) 0.0047(6) -0.0013(6) -0.0031(6)
O1 0.0583(6) 0.0822(8) 0.0791(7) -0.0113(6) 0.0047(5) -0.0040(6)
O2 0.0632(7) 0.0934(9) 0.0719(7) -0.0070(6) 0.0097(5) -0.0042(6)
S1 0.0554(3) 0.0834(3) 0.0741(3) 0.0051(2) 0.00711(18) -0.0001(2)

loop_
_atom_type_symbol
_atom_type_description
_atom_type_scat_dispersion_real
_atom_type_scat_dispersion_imag
_atom_type_scat_source
C C 0.0033 0.0016 'International Tables Vol C Tables 4.2.6.8 and 6.1.1.4'
H H 0 0 'International Tables Vol C Tables 4.2.6.8 and 6.1.1.4'
N N 0.0061 0.0033 'International Tables Vol C Tables 4.2.6.8 and 6.1.1.4'
O O 0.0106 0.006 'International Tables Vol C Tables 4.2.6.8 and 6.1.1.4'
S S 0.1246 0.1234 'International Tables Vol C Tables 4.2.6.8 and 6.1.1.4'

loop_
_geom_angle_atom_site_label_1
_geom_angle_atom_site_label_2
_geom_angle_atom_site_label_3
_geom_angle_site_symmetry_1
_geom_angle_site_symmetry_3
_geom_angle
_geom_angle_publ_flag
O1 C1 N1 . . 125.65(14) ?
O1 C1 C3 . . 120.79(14) ?
N1 C1 C3 . . 113.54(13) ?
N2 C2 N1 . . 112.52(14) ?
N2 C2 S1 . . 124.70(12) ?
N1 C2 S1 . . 122.74(12) ?
C4 C3 O2 . . 109.47(16) ?
C4 C3 C1 . . 131.42(17) ?
O2 C3 C1 . . 119.10(14) ?
C3 C4 C5 . . 107.3(2) ?
C3 C4 H4 . . 123.9(16) ?
C5 C4 H4 . . 128.8(16) ?
C6 C5 C4 . . 106.6(2) ?
C6 C5 H5 . . 125.4(14) ?
C4 C5 H5 . . 128.0(14) ?
C5 C6 O2 . . 110.87(19) ?
C5 C6 H6 . . 137.7(14) ?
O2 C6 H6 . . 111.4(14) ?
C12 C7 C8 . . 120.46(17) ?
C12 C7 N2 . . 119.95(15) ?
C8 C7 N2 . . 119.55(15) ?
C9 C8 C7 . . 119.4(2) ?
C9 C8 H8 . . 121.8(12) ?
C7 C8 H8 . . 118.8(11) ?
C10 C9 C8 . . 120.3(2) ?
C10 C9 H9 . . 119.0(15) ?
C8 C9 H9 . . 120.6(15) ?
C11 C10 C9 . . 120.4(2) ?
C11 C10 H10 . . 119.4(17) ?
C9 C10 H10 . . 120.2(17) ?
C10 C11 C12 . . 120.0(2) ?
C10 C11 H11 . . 122.4(13) ?
C12 C11 H11 . . 117.6(13) ?
C7 C12 C11 . . 119.5(2) ?
C7 C12 H12 . . 119.7(13) ?
C11 C12 H12 . . 120.8(13) ?
N2 C13 C14 . . 112.36(14) ?
N2 C13 H13A . . 109.1(11) ?
C14 C13 H13A . . 110.0(11) ?
N2 C13 H13B . . 107.6(11) ?
C14 C13 H13B . . 108.1(10) ?
H13A C13 H13B . . 109.7(17) ?
C15 C14 C19 . . 118.04(19) ?
C15 C14 C13 . . 120.96(17) ?
C19 C14 C13 . . 121.00(18) ?
C16 C15 C14 . . 121.6(2) ?
C16 C15 H15 . . 120.8(15) ?
C14 C15 H15 . . 117.6(15) ?
C17 C16 C15 . . 120.4(3) ?
C17 C16 H16 . . 118.4(18) ?
C15 C16 H16 . . 121.1(19) ?
C16 C17 C18 . . 119.8(2) ?
C16 C17 H17 . . 121.5(15) ?
C18 C17 H17 . . 118.7(15) ?
C17 C18 C19 . . 120.4(2) ?
C17 C18 H18 . . 123.7(19) ?
C19 C18 H18 . . 115.9(19) ?
C14 C19 C18 . . 119.8(2) ?
C14 C19 H19 . . 117.0(13) ?
C18 C19 H19 . . 123.2(13) ?
C1 N1 C2 . . 129.35(14) ?
C1 N1 H1 . . 115.3(12) ?
C2 N1 H1 . . 115.3(12) ?
C2 N2 C7 . . 122.93(13) ?
C2 N2 C13 . . 122.01(14) ?
C7 N2 C13 . . 114.78(14) ?
C3 O2 C6 . . 105.79(15) ?

loop_
_geom_bond_atom_site_label_1
_geom_bond_atom_site_label_2
_geom_bond_site_symmetry_2
_geom_bond_distance
_geom_bond_publ_flag
C1 O1 . 1.2092(18) ?
C1 N1 . 1.3731(19) ?
C1 C3 . 1.462(2) ?
C2 N2 . 1.349(2) ?
C2 N1 . 1.389(2) ?
C2 S1 . 1.6586(16) ?
C3 C4 . 1.332(3) ?
C3 O2 . 1.361(2) ?
C4 C5 . 1.407(3) ?
C4 H4 . 0.78(2) ?
C5 C6 . 1.309(3) ?
C5 H5 . 0.95(2) ?
C6 O2 . 1.368(2) ?
C6 H6 . 0.92(2) ?
C7 C12 . 1.377(2) ?
C7 C8 . 1.378(2) ?
C7 N2 . 1.440(2) ?
C8 C9 . 1.376(3) ?
C8 H8 . 0.917(19) ?
C9 C10 . 1.368(3) ?
C9 H9 . 0.94(3) ?
C10 C11 . 1.368(3) ?
C10 H10 . 0.91(3) ?
C11 C12 . 1.380(3) ?
C11 H11 . 0.97(2) ?
C12 H12 . 0.94(2) ?
C13 N2 . 1.478(2) ?
C13 C14 . 1.505(2) ?
C13 H13A . 0.96(2) ?
C13 H13B . 0.97(2) ?
C14 C15 . 1.372(3) ?
C14 C19 . 1.373(2) ?
C15 C16 . 1.370(3) ?
C15 H15 . 0.93(2) ?
C16 C17 . 1.344(4) ?
C16 H16 . 1.05(4) ?
C17 C18 . 1.361(4) ?
C17 H17 . 1.01(3) ?
C18 C19 . 1.396(3) ?
C18 H18 . 0.84(3) ?
C19 H19 . 0.93(2) ?
N1 H1 . 0.841(19) ?

loop_
_geom_hbond_atom_site_label_D
_geom_hbond_atom_site_label_H
_geom_hbond_atom_site_label_A
_geom_hbond_site_symmetry_A
_geom_hbond_distance_DH
_geom_hbond_distance_HA
_geom_hbond_distance_DA
_geom_hbond_angle_DHA
_geom_hbond_publ_flag
N1 H1 O2 . 0.84(2) 2.25(2) 2.677(2) 111(2) y
C6 H6 O1 3_555 0.92(2) 2.40(2) 3.315(3) 172(2) y
C8 H8 O1 7_665 0.92(2) 2.57(2) 3.242(2) 131(2) y

loop_
_geom_torsion_atom_site_label_1
_geom_torsion_atom_site_label_2
_geom_torsion_atom_site_label_3
_geom_torsion_atom_site_label_4
_geom_torsion_site_symmetry_1
_geom_torsion_site_symmetry_2
_geom_torsion_site_symmetry_3
_geom_torsion_site_symmetry_4
_geom_torsion
_geom_torsion_publ_flag
O1 C1 C3 C4 . . . . -6.5(3) ?
N1 C1 C3 C4 . . . . 172.34(19) ?
O1 C1 C3 O2 . . . . 174.73(14) ?
N1 C1 C3 O2 . . . . -6.5(2) ?
O2 C3 C4 C5 . . . . -0.6(2) ?
C1 C3 C4 C5 . . . . -179.47(18) ?
C3 C4 C5 C6 . . . . 0.4(3) ?
C4 C5 C6 O2 . . . . -0.1(3) ?
C12 C7 C8 C9 . . . . 0.0(3) ?
N2 C7 C8 C9 . . . . 177.88(16) ?
C7 C8 C9 C10 . . . . 0.6(3) ?
C8 C9 C10 C11 . . . . -0.3(3) ?
C9 C10 C11 C12 . . . . -0.6(3) ?
C8 C7 C12 C11 . . . . -1.0(3) ?
N2 C7 C12 C11 . . . . -178.84(16) ?
C10 C11 C12 C7 . . . . 1.3(3) ?
N2 C13 C14 C15 . . . . -76.7(2) ?
N2 C13 C14 C19 . . . . 103.2(2) ?
C19 C14 C15 C16 . . . . 0.0(3) ?
C13 C14 C15 C16 . . . . 179.9(2) ?
C14 C15 C16 C17 . . . . 0.9(4) ?
C15 C16 C17 C18 . . . . -1.4(4) ?
C16 C17 C18 C19 . . . . 1.1(4) ?
C15 C14 C19 C18 . . . . -0.4(3) ?
C13 C14 C19 C18 . . . . 179.69(18) ?
C17 C18 C19 C14 . . . . -0.1(3) ?
O1 C1 N1 C2 . . . . -6.2(3) ?
C3 C1 N1 C2 . . . . 175.04(15) ?
N2 C2 N1 C1 . . . . 159.13(15) ?
S1 C2 N1 C1 . . . . -23.1(2) ?
N1 C2 N2 C7 . . . . -2.9(2) ?
S1 C2 N2 C7 . . . . 179.43(12) ?
N1 C2 N2 C13 . . . . 170.71(14) ?
S1 C2 N2 C13 . . . . -7.0(2) ?
C12 C7 N2 C2 . . . . -84.39(19) ?
C8 C7 N2 C2 . . . . 97.73(19) ?
C12 C7 N2 C13 . . . . 101.60(18) ?
C8 C7 N2 C13 . . . . -76.27(18) ?
C14 C13 N2 C2 . . . . 115.66(17) ?
C14 C13 N2 C7 . . . . -70.3(2) ?
C4 C3 O2 C6 . . . . 0.5(2) ?
C1 C3 O2 C6 . . . . 179.59(15) ?
C5 C6 O2 C3 . . . . -0.3(2) ?

loop_
_cod_related_entry_id
_cod_related_entry_database
_cod_related_entry_code
1 ChemSpider 2511176
